data_7058421
loop_
_publ_author_name
'Patra, Sarat Chandra'
'Saha Roy, Amit'
'Banerjee, Saswati'
'Banerjee, Ananya'
'Das Saha, Krishna'
'Bhadra, Ranjan'
'Pramanik, Kausikisankar'
'Ghosh, Prasanta'

_publ_section_title
;
 Palladium(ii) and platinum(ii) complexes of glyoxalbis(N-aryl)osazone:
 molecular and electronic structures, anti-microbial activities and
 DNA-binding study
;
_journal_issue 25
_journal_name_full 'New Journal of Chemistry'
_journal_page_first 9891
_journal_paper_doi 10.1039/C9NJ00223E
_journal_volume 43
_journal_year 2019
_chemical_formula_sum 'C14 H12 Cl4 N4 Pt'
_chemical_formula_weight 572.98
_space_group_IT_number 36
_space_group_name_Hall 'C 2c -2'
_space_group_name_H-M_alt 'C m c 21'
_symmetry_cell_setting orthorhombic
_symmetry_space_group_name_Hall 'C 2c -2'
_symmetry_space_group_name_H-M 'C m c 21'
_atom_sites_solution_hydrogens geom
_atom_sites_solution_primary direct
_atom_sites_solution_secondary difmap
_audit_creation_method SHELXL-97
_audit_update_record
;
2017-02-25 deposited with the CCDC.    2019-05-27 downloaded from the CCDC.
;
_cell_angle_alpha 90.00
_cell_angle_beta 90.00
_cell_angle_gamma 90.00
_cell_formula_units_Z 4
_cell_length_a 28.6797(10)
_cell_length_b 7.9654(3)
_cell_length_c 7.5874(3)
_cell_measurement_reflns_used 9970
_cell_measurement_temperature 568(2)
_cell_measurement_theta_max 27.62
_cell_measurement_theta_min 2.65
_cell_volume 1733.31(11)
_computing_cell_refinement 'Bruker SAINT'
_computing_data_collection 'Bruker APEX2'
_computing_data_reduction 'Bruker SAINT'
_computing_molecular_graphics 'Bruker SHELXTL'
_computing_publication_material 'Bruker SHELXTL'
_computing_structure_refinement 'SHELXL-97 (Sheldrick, 1997)'
_computing_structure_solution 'SHELXS-97 (Sheldrick, 1990)'
_diffrn_ambient_temperature 568(2)
_diffrn_measured_fraction_theta_full 0.998
_diffrn_measured_fraction_theta_max 0.998
_diffrn_measurement_device_type 'Bruker APEX-II CCD'
_diffrn_measurement_method '\f and \w scans'
_diffrn_radiation_monochromator graphite
_diffrn_radiation_source 'fine-focus sealed tube'
_diffrn_radiation_type MoK\a
_diffrn_radiation_wavelength 0.71073
_diffrn_reflns_av_R_equivalents 0.0356
_diffrn_reflns_av_sigmaI/netI 0.0283
_diffrn_reflns_limit_h_max 36
_diffrn_reflns_limit_h_min -37
_diffrn_reflns_limit_k_max 10
_diffrn_reflns_limit_k_min -10
_diffrn_reflns_limit_l_max 9
_diffrn_reflns_limit_l_min -9
_diffrn_reflns_number 12668
_diffrn_reflns_theta_full 27.63
_diffrn_reflns_theta_max 27.63
_diffrn_reflns_theta_min 2.65
_diffrn_standards_number 0
_exptl_absorpt_coefficient_mu 8.714
_exptl_absorpt_correction_T_max 0.345
_exptl_absorpt_correction_T_min 0.182
_exptl_absorpt_correction_type multi-scan
_exptl_crystal_colour Orange
_exptl_crystal_density_diffrn 2.196
_exptl_crystal_density_method 'not measured'
_exptl_crystal_description Orthorhombic
_exptl_crystal_F_000 1080
_exptl_crystal_size_max 0.24
_exptl_crystal_size_mid 0.18
_exptl_crystal_size_min 0.12
_refine_diff_density_max 1.244
_refine_diff_density_min -1.054
_refine_diff_density_rms 0.120
_refine_ls_abs_structure_details 'Flack H D (1983), Acta Cryst. A39, 876-881'
_refine_ls_abs_structure_Flack 0.96(3)
_refine_ls_extinction_method none
_refine_ls_goodness_of_fit_ref 1.064
_refine_ls_hydrogen_treatment mixed
_refine_ls_matrix_type full
_refine_ls_number_parameters 106
_refine_ls_number_reflns 2049
_refine_ls_number_restraints 1
_refine_ls_restrained_S_all 1.063
_refine_ls_R_factor_all 0.0393
_refine_ls_R_factor_gt 0.0385
_refine_ls_shift/su_max 0.001
_refine_ls_shift/su_mean 0.000
_refine_ls_structure_factor_coef Fsqd
_refine_ls_weighting_details 'calc w=1/[\s^2^(Fo^2^)+(0.0607P)^2^+30.4498P] where P=(Fo^2^+2Fc^2^)/3'
_refine_ls_weighting_scheme calc
_refine_ls_wR_factor_gt 0.1107
_refine_ls_wR_factor_ref 0.1114
_reflns_number_gt 1991
_reflns_number_total 2049
_reflns_threshold_expression >2sigma(I)
_cod_data_source_file c9nj00223e2.cif
_cod_data_source_block 4
_cod_depositor_comments
;
The following automatic conversions were performed:

'_symmetry_cell_setting' value 'Orthorhombic' changed to
'orthorhombic' according to
/home/data/users/saulius/crontab/automatic-downloads/rss-feeds/RSC/lib/dictionaries/cif_core.dic
dictionary named 'cif_core.dic' version 2.4.2 from 2011-04-26.

Automatic conversion script
Id: cif_fix_values 4973 2017-02-22 13:04:09Z antanas 

 Adding full bibliography for 7058420--7058421.cif.
;
_cod_original_sg_symbol_H-M Cmc2(1)
_cod_database_code 7058421

loop_
_symmetry_equiv_pos_as_xyz
'x, y, z'
'-x, -y, z+1/2'
'-x, y, z'
'x, -y, z+1/2'
'x+1/2, y+1/2, z'
'-x+1/2, -y+1/2, z+1/2'
'-x+1/2, y+1/2, z'
'x+1/2, -y+1/2, z+1/2'

loop_
_atom_site_label
_atom_site_type_symbol
_atom_site_fract_x
_atom_site_fract_y
_atom_site_fract_z
_atom_site_U_iso_or_equiv
_atom_site_adp_type
_atom_site_occupancy
_atom_site_symmetry_multiplicity
_atom_site_calc_flag
_atom_site_refinement_flags
Pt1 Pt 0.0000 0.06595(4) 0.50326(6) 0.03051(15) Uani 1 2 d S
Cl1 Cl 0.05674(8) 0.2666(3) 0.4977(12) 0.0588(7) Uani 1 1 d .
Cl2 Cl -0.17921(12) 0.0071(6) 0.6670(6) 0.0689(10) Uani 1 1 d .
N1 N -0.0908(3) -0.0995(11) 0.499(3) 0.063(3) Uani 1 1 d .
H1A H -0.0993 0.0016 0.4751 0.076 Uiso 1 1 calc R
N2 N -0.0446(2) -0.1271(9) 0.519(2) 0.036(2) Uani 1 1 d .
C1 C -0.1258(3) -0.2189(10) 0.513(3) 0.0357(19) Uani 1 1 d .
C2 C -0.1702(4) -0.1790(14) 0.5517(13) 0.042(3) Uani 1 1 d .
C3 C -0.2075(3) -0.2848(15) 0.521(4) 0.051(3) Uani 1 1 d .
H3A H -0.2369 -0.2567 0.5626 0.061 Uiso 1 1 calc R
C4 C -0.2012(5) -0.4309(16) 0.429(2) 0.062(4) Uani 1 1 d .
H4A H -0.2264 -0.5019 0.4075 0.075 Uiso 1 1 calc R
C5 C -0.1575(5) -0.4720(19) 0.368(2) 0.063(4) Uani 1 1 d .
H5A H -0.1532 -0.5727 0.3082 0.076 Uiso 1 1 calc R
C6 C -0.1200(4) -0.3664(17) 0.3946(16) 0.050(3) Uani 1 1 d .
H6A H -0.0916 -0.3871 0.3395 0.060 Uiso 1 1 calc R
C7 C -0.0247(3) -0.2716(12) 0.5444(18) 0.048(4) Uani 1 1 d .
H7A H -0.0418 -0.3693 0.5613 0.071 Uiso 1 1 calc R

loop_
_atom_site_aniso_label
_atom_site_aniso_U_11
_atom_site_aniso_U_22
_atom_site_aniso_U_33
_atom_site_aniso_U_23
_atom_site_aniso_U_13
_atom_site_aniso_U_12
Pt1 0.0245(2) 0.0216(2) 0.0455(2) 0.0001(4) 0.000 0.000
Cl1 0.0406(11) 0.0281(10) 0.108(2) 0.006(3) 0.004(3) -0.0105(8)
Cl2 0.0438(17) 0.073(2) 0.090(2) -0.039(2) -0.0027(16) 0.0138(16)
N1 0.021(3) 0.030(4) 0.140(10) -0.037(9) 0.010(10) -0.002(3)
N2 0.024(3) 0.026(3) 0.059(7) -0.008(6) -0.008(5) 0.002(3)
C1 0.026(3) 0.030(4) 0.051(6) 0.000(7) 0.004(7) -0.001(3)
C2 0.035(5) 0.041(5) 0.049(7) 0.000(4) 0.000(4) 0.002(4)
C3 0.027(4) 0.058(6) 0.069(10) 0.003(8) 0.004(7) -0.002(4)
C4 0.042(7) 0.055(8) 0.090(10) 0.008(6) -0.019(6) -0.015(5)
C5 0.062(9) 0.048(7) 0.079(9) -0.022(7) -0.021(7) -0.002(6)
C6 0.043(6) 0.052(7) 0.054(7) -0.006(5) 0.000(5) -0.001(5)
C7 0.023(5) 0.028(4) 0.091(14) 0.005(5) 0.003(5) -0.003(3)

loop_
_atom_type_symbol
_atom_type_description
_atom_type_scat_dispersion_real
_atom_type_scat_dispersion_imag
_atom_type_scat_source
C C 0.0033 0.0016 'International Tables Vol C Tables 4.2.6.8 and 6.1.1.4'
H H 0.0000 0.0000 'International Tables Vol C Tables 4.2.6.8 and 6.1.1.4'
N N 0.0061 0.0033 'International Tables Vol C Tables 4.2.6.8 and 6.1.1.4'
Cl Cl 0.1484 0.1585 'International Tables Vol C Tables 4.2.6.8 and 6.1.1.4'
Pt Pt -1.7033 8.3905 'International Tables Vol C Tables 4.2.6.8 and 6.1.1.4'

loop_
_geom_angle_atom_site_label_1
_geom_angle_atom_site_label_2
_geom_angle_atom_site_label_3
_geom_angle
_geom_angle_site_symmetry_1
_geom_angle_site_symmetry_3
N2 Pt1 N2 79.3(4) 3 .
N2 Pt1 Cl1 94.8(2) 3 .
N2 Pt1 Cl1 173.7(3) . .
N2 Pt1 Cl1 173.7(3) 3 3
N2 Pt1 Cl1 94.8(2) . 3
Cl1 Pt1 Cl1 91.03(13) . 3
N2 N1 C1 126.1(10) . .
C7 N2 N1 126.3(8) . .
C7 N2 Pt1 114.1(6) . .
N1 N2 Pt1 119.6(7) . .
C2 C1 N1 122.7(9) . .
C2 C1 C6 115.2(11) . .
N1 C1 C6 114.4(14) . .
C1 C2 C3 123.4(11) . .
C1 C2 Cl2 116.8(9) . .
C3 C2 Cl2 119.4(10) . .
C4 C3 C2 120.3(12) . .
C3 C4 C5 119.5(12) . .
C4 C5 C6 121.2(13) . .
C5 C6 C1 118.7(11) . .
N2 C7 C7 116.1(5) . 3

loop_
_geom_bond_atom_site_label_1
_geom_bond_atom_site_label_2
_geom_bond_distance
_geom_bond_site_symmetry_2
Pt1 N2 2.003(8) 3
Pt1 N2 2.003(8) .
Pt1 Cl1 2.281(2) .
Pt1 Cl1 2.281(2) 3
Cl2 C2 1.740(12) .
N1 N2 1.353(11) .
N1 C1 1.388(11) .
N2 C7 1.299(12) .
C1 C2 1.344(14) .
C1 C6 1.49(2) .
C2 C3 1.381(16) .
C3 C4 1.37(2) .
C4 C5 1.37(2) .
C5 C6 1.382(19) .
C7 C7 1.415(18) 3
